data_4335386
loop_
_publ_author_name
'Lan-Chang Liang'
'Chia-Cheng Chien'
'Ming-Tsz Chen'
'Sheng-Ta Lin'

_publ_section_title
;
 Zirconium and Hafnium Complexes Containing N-Alkyl-Substituted Amine
 Biphenolate Ligands: Unexpected Ligand Degradation and Divergent Complex
 Constitutions Governed by N-Alkyls
;
_journal_name_full 'Inorganic Chemistry'
_journal_page_first 7709
_journal_page_last 7716
_journal_paper_doi 10.1021/ic400891b
_journal_volume 52
_journal_year 2013
_chemical_formula_moiety 'C55 H89 N O4 Zr'
_chemical_formula_sum 'C55 H89 N O4 Zr'
_chemical_formula_weight 935.49
_chemical_name_systematic
;
 ?
;
_space_group_IT_number 2
_symmetry_cell_setting triclinic
_symmetry_space_group_name_Hall '-P 1'
_symmetry_space_group_name_H-M 'P -1'
_atom_sites_solution_hydrogens geom
_atom_sites_solution_primary direct
_atom_sites_solution_secondary difmap
_audit_creation_method SHELXL-97
_cell_angle_alpha 78.7870(10)
_cell_angle_beta 80.6030(10)
_cell_angle_gamma 71.3760(10)
_cell_formula_units_Z 2
_cell_length_a 12.2026(7)
_cell_length_b 14.6151(8)
_cell_length_c 16.4878(9)
_cell_measurement_reflns_used 0
_cell_measurement_temperature 200(2)
_cell_measurement_theta_max 0
_cell_measurement_theta_min 0
_cell_volume 2717.1(3)
_computing_molecular_graphics 'Ortep-3 for Windows (Farrugia, 1997)'
_computing_publication_material 'WinGX publication routines (Farrugia, 1999)'
_computing_structure_refinement 'SHELXL-97 (Sheldrick, 1997)'
_computing_structure_solution 'SHELXS-86 (Sheldrick, 1986)'
_diffrn_ambient_temperature 200(2)
_diffrn_measured_fraction_theta_full 0.978
_diffrn_measured_fraction_theta_max 0.978
_diffrn_measurement_device_type KappaCCD
_diffrn_measurement_method 'CCD rotation images, thick slices'
_diffrn_radiation_monochromator graphite
_diffrn_radiation_source 'fine-focus sealed tube'
_diffrn_radiation_type MoK\a
_diffrn_radiation_wavelength 0.71073
_diffrn_reflns_av_R_equivalents 0.0236
_diffrn_reflns_av_sigmaI/netI 0.0326
_diffrn_reflns_limit_h_max 14
_diffrn_reflns_limit_h_min -14
_diffrn_reflns_limit_k_max 17
_diffrn_reflns_limit_k_min -17
_diffrn_reflns_limit_l_max 19
_diffrn_reflns_limit_l_min -16
_diffrn_reflns_number 22369
_diffrn_reflns_theta_full 24.99
_diffrn_reflns_theta_max 24.99
_diffrn_reflns_theta_min 1.27
_exptl_absorpt_coefficient_mu 0.246
_exptl_absorpt_correction_T_max 0.9479
_exptl_absorpt_correction_T_min 0.9038
_exptl_absorpt_correction_type multi-scan
_exptl_crystal_colour colorless
_exptl_crystal_density_diffrn 1.143
_exptl_crystal_description prism
_exptl_crystal_F_000 1012
_exptl_crystal_size_max 0.42
_exptl_crystal_size_mid 0.29
_exptl_crystal_size_min 0.22
_refine_diff_density_max 1.016
_refine_diff_density_min -0.526
_refine_diff_density_rms 0.108
_refine_ls_extinction_method none
_refine_ls_goodness_of_fit_ref 1.070
_refine_ls_hydrogen_treatment constr
_refine_ls_matrix_type full
_refine_ls_number_parameters 552
_refine_ls_number_reflns 9369
_refine_ls_number_restraints 0
_refine_ls_restrained_S_all 1.070
_refine_ls_R_factor_all 0.0594
_refine_ls_R_factor_gt 0.0527
_refine_ls_shift/su_max 0.001
_refine_ls_shift/su_mean 0.000
_refine_ls_structure_factor_coef Fsqd
_refine_ls_weighting_details 'calc w=1/[\s^2^(Fo^2^)+(0.0862P)^2^+2.8847P] where P=(Fo^2^+2Fc^2^)/3'
_refine_ls_weighting_scheme calc
_refine_ls_wR_factor_gt 0.1491
_refine_ls_wR_factor_ref 0.1537
_reflns_number_gt 8280
_reflns_number_total 9369
_reflns_threshold_expression >2sigma(I)
_cod_data_source_file ic400891b_si_002_1.cif
_cod_data_source_block a12337_4a
_cod_database_code 4335386

loop_
_symmetry_equiv_pos_as_xyz
'x, y, z'
'-x, -y, -z'

loop_
_atom_site_label
_atom_site_type_symbol
_atom_site_fract_x
_atom_site_fract_y
_atom_site_fract_z
_atom_site_U_iso_or_equiv
_atom_site_adp_type
_atom_site_occupancy
_atom_site_symmetry_multiplicity
_atom_site_calc_flag
_atom_site_refinement_flags
_atom_site_disorder_assembly
_atom_site_disorder_group
C1 C 0.6882(3) 0.8786(2) 0.7168(2) 0.0360(7) Uani 1 1 d . . .
C2 C 0.8001(3) 0.8899(3) 0.6937(2) 0.0409(8) Uani 1 1 d . . .
C3 C 0.9019(3) 0.8108(3) 0.6548(3) 0.0508(9) Uani 1 1 d . . .
C4 C 0.9214(3) 0.7124(3) 0.7109(3) 0.0656(12) Uani 1 1 d . . .
H4A H 0.9384 0.7183 0.7654 0.098 Uiso 1 1 calc R . .
H4B H 0.9871 0.6639 0.6857 0.098 Uiso 1 1 calc R . .
H4C H 0.8512 0.6916 0.7178 0.098 Uiso 1 1 calc R . .
C5 C 0.8726(4) 0.8014(4) 0.5707(3) 0.0692(13) Uani 1 1 d . . .
H5A H 0.7994 0.7850 0.5784 0.104 Uiso 1 1 calc R . .
H5B H 0.9351 0.7497 0.5467 0.104 Uiso 1 1 calc R . .
H5C H 0.8646 0.8635 0.5332 0.104 Uiso 1 1 calc R . .
C6 C 1.0171(4) 0.8370(4) 0.6413(4) 0.0894(18) Uani 1 1 d . . .
H6A H 1.0371 0.8430 0.6949 0.134 Uiso 1 1 calc R . .
H6B H 1.0082 0.8992 0.6038 0.134 Uiso 1 1 calc R . .
H6C H 1.0792 0.7855 0.6167 0.134 Uiso 1 1 calc R . .
C7 C 0.8151(3) 0.9775(3) 0.7053(2) 0.0440(8) Uani 1 1 d . . .
H7 H 0.8901 0.9861 0.6901 0.053 Uiso 1 1 calc R . .
C8 C 0.7267(3) 1.0527(3) 0.7376(2) 0.0421(8) Uani 1 1 d . A .
C9 C 0.7502(3) 1.1478(3) 0.7458(3) 0.0512(9) Uani 1 1 d . . .
C10 C 0.8172(5) 1.1830(4) 0.6649(4) 0.0848(16) Uani 1 1 d . A .
H10A H 0.8324 1.2434 0.6702 0.127 Uiso 1 1 calc R . .
H10B H 0.7707 1.1954 0.6185 0.127 Uiso 1 1 calc R . .
H10C H 0.8912 1.1327 0.6544 0.127 Uiso 1 1 calc R . .
C11 C 0.8275(7) 1.1291(5) 0.8136(4) 0.116(3) Uani 1 1 d . A .
H11A H 0.8430 1.1898 0.8175 0.175 Uiso 1 1 calc R . .
H11B H 0.9011 1.0795 0.8006 0.175 Uiso 1 1 calc R . .
H11C H 0.7887 1.1059 0.8668 0.175 Uiso 1 1 calc R . .
C12 C 0.6408(6) 1.2261(5) 0.7678(5) 0.0647(17) Uiso 0.70 1 d P A 1
H12A H 0.5871 1.2390 0.7259 0.097 Uiso 0.70 1 calc PR A 1
H12B H 0.6598 1.2860 0.7694 0.097 Uiso 0.70 1 calc PR A 1
H12C H 0.6041 1.2045 0.8225 0.097 Uiso 0.70 1 calc PR A 1
C12' C 0.6382(14) 1.2379(12) 0.7256(11) 0.063(4) Uiso 0.30 1 d P A 2
H12D H 0.6041 1.2275 0.6796 0.094 Uiso 0.30 1 calc PR A 2
H12E H 0.6607 1.2981 0.7099 0.094 Uiso 0.30 1 calc PR A 2
H12F H 0.5810 1.2433 0.7750 0.094 Uiso 0.30 1 calc PR A 2
C13 C 0.6192(3) 1.0377(2) 0.7609(2) 0.0408(8) Uani 1 1 d . . .
H13 H 0.5575 1.0870 0.7844 0.049 Uiso 1 1 calc R A .
C14 C 0.5986(3) 0.9525(2) 0.7511(2) 0.0369(7) Uani 1 1 d . A .
C15 C 0.4754(3) 0.9457(2) 0.7671(2) 0.0373(7) Uani 1 1 d . . .
H15A H 0.4472 0.9556 0.7120 0.045 Uiso 1 1 calc R A .
H15B H 0.4274 1.0020 0.7947 0.045 Uiso 1 1 calc R . .
C16 C 0.4684(3) 0.8403(3) 0.9094(2) 0.0403(8) Uani 1 1 d . . .
C17 C 0.5984(3) 0.8225(3) 0.9158(2) 0.0499(9) Uani 1 1 d . A .
H17A H 0.6217 0.8795 0.8863 0.075 Uiso 1 1 calc R . .
H17B H 0.6447 0.7647 0.8907 0.075 Uiso 1 1 calc R . .
H17C H 0.6113 0.8121 0.9745 0.075 Uiso 1 1 calc R . .
C18 C 0.3975(4) 0.9281(3) 0.9530(3) 0.0667(12) Uani 1 1 d . A .
H18A H 0.4166 0.9869 0.9232 0.100 Uiso 1 1 calc R . .
H18B H 0.4164 0.9160 1.0104 0.100 Uiso 1 1 calc R . .
H18C H 0.3143 0.9375 0.9531 0.100 Uiso 1 1 calc R . .
C19 C 0.4371(3) 0.7493(3) 0.9569(2) 0.0454(8) Uani 1 1 d . A .
H19A H 0.3543 0.7585 0.9554 0.068 Uiso 1 1 calc R . .
H19B H 0.4533 0.7391 1.0148 0.068 Uiso 1 1 calc R . .
H19C H 0.4837 0.6922 0.9309 0.068 Uiso 1 1 calc R . .
C20 C 0.3191(3) 0.8806(2) 0.8063(2) 0.0354(7) Uani 1 1 d . . .
H20A H 0.2774 0.9400 0.8319 0.042 Uiso 1 1 calc R A .
H20B H 0.3120 0.8984 0.7459 0.042 Uiso 1 1 calc R . .
C21 C 0.2550(3) 0.8062(2) 0.8402(2) 0.0327(7) Uani 1 1 d . A .
C22 C 0.1505(3) 0.8326(2) 0.8912(2) 0.0346(7) Uani 1 1 d . . .
H22 H 0.1234 0.8960 0.9067 0.042 Uiso 1 1 calc R A .
C23 C 0.0850(3) 0.7681(2) 0.91997(19) 0.0334(7) Uani 1 1 d . A .
C24 C -0.0305(3) 0.7989(3) 0.9758(2) 0.0385(7) Uani 1 1 d . . .
C26' C -0.0381(11) 0.8791(10) 1.0303(8) 0.048(3) Uiso 0.30 1 d P A 3
H26A H -0.1138 0.8945 1.0640 0.073 Uiso 0.30 1 calc PR A 3
H26B H -0.0293 0.9383 0.9937 0.073 Uiso 0.30 1 calc PR A 3
H26C H 0.0241 0.8542 1.0669 0.073 Uiso 0.30 1 calc PR A 3
C25 C -0.1142(3) 0.8813(3) 0.9284(2) 0.100(2) Uani 1 1 d . A 4
H25A H -0.1292 0.8598 0.8797 0.150 Uiso 1 1 calc R A 4
H25B H -0.0812 0.9358 0.9101 0.150 Uiso 1 1 calc R A 4
H25C H -0.1873 0.9025 0.9640 0.150 Uiso 1 1 calc R A 4
C26 C -0.0062(3) 0.8270(3) 1.0499(2) 0.0582(15) Uiso 0.70 1 d PR A 4
H26D H 0.0496 0.7705 1.0783 0.087 Uiso 0.70 1 d PR A 4
H26E H -0.0780 0.8462 1.0872 0.087 Uiso 0.70 1 d PR A 4
H26F H 0.0272 0.8815 1.0341 0.087 Uiso 0.70 1 d PR A 4
C27 C -0.0875(3) 0.7177(3) 1.0060(2) 0.0831(16) Uani 1 1 d R A .
H27A H -0.1010 0.6927 0.9587 0.125 Uiso 1 1 d R . .
H27B H -0.1617 0.7423 1.0395 0.125 Uiso 1 1 d R . .
H27C H -0.0348 0.6649 1.0403 0.125 Uiso 1 1 d R . .
C28 C 0.1274(3) 0.6770(2) 0.8952(2) 0.0351(7) Uani 1 1 d . . .
H28 H 0.0834 0.6323 0.9145 0.042 Uiso 1 1 calc R A .
C29 C 0.2317(3) 0.6461(2) 0.8434(2) 0.0332(7) Uani 1 1 d . A .
C30 C 0.2732(3) 0.5435(3) 0.8182(2) 0.0431(8) Uani 1 1 d . . .
C31 C 0.1889(4) 0.4838(3) 0.8564(3) 0.0685(13) Uani 1 1 d . A .
H31A H 0.1116 0.5185 0.8384 0.103 Uiso 1 1 calc R . .
H31B H 0.1838 0.4751 0.9172 0.103 Uiso 1 1 calc R . .
H31C H 0.2174 0.4197 0.8378 0.103 Uiso 1 1 calc R . .
C32 C 0.3920(3) 0.4869(3) 0.8478(3) 0.0563(10) Uani 1 1 d . A .
H32A H 0.3862 0.4808 0.9085 0.084 Uiso 1 1 calc R . .
H32B H 0.4486 0.5218 0.8223 0.084 Uiso 1 1 calc R . .
H32C H 0.4174 0.4216 0.8316 0.084 Uiso 1 1 calc R . .
C33 C 0.2815(4) 0.5533(3) 0.7223(3) 0.0562(10) Uani 1 1 d . A .
H33A H 0.2055 0.5912 0.7035 0.084 Uiso 1 1 calc R . .
H33B H 0.3046 0.4881 0.7061 0.084 Uiso 1 1 calc R . .
H33C H 0.3395 0.5867 0.6967 0.084 Uiso 1 1 calc R . .
C34 C 0.2956(2) 0.7133(2) 0.81629(19) 0.0311(6) Uani 1 1 d . . .
C35 C 0.6540(3) 0.6746(3) 0.5538(2) 0.0415(8) Uani 1 1 d . . .
C36 C 0.7312(3) 0.6001(3) 0.5110(2) 0.0444(8) Uani 1 1 d . . .
C37 C 0.7623(3) 0.4931(3) 0.5530(3) 0.0516(9) Uani 1 1 d . . .
C38 C 0.8205(4) 0.4807(3) 0.6297(3) 0.0637(11) Uani 1 1 d . . .
H38A H 0.8386 0.4124 0.6564 0.096 Uiso 1 1 calc R . .
H38B H 0.7683 0.5227 0.6685 0.096 Uiso 1 1 calc R . .
H38C H 0.8926 0.4990 0.6143 0.096 Uiso 1 1 calc R . .
C39 C 0.6472(4) 0.4644(3) 0.5756(3) 0.0666(12) Uani 1 1 d . . .
H39A H 0.6096 0.4745 0.5250 0.100 Uiso 1 1 calc R . .
H39B H 0.5949 0.5051 0.6152 0.100 Uiso 1 1 calc R . .
H39C H 0.6649 0.3955 0.6007 0.100 Uiso 1 1 calc R . .
C40 C 0.8454(5) 0.4241(3) 0.4940(3) 0.0807(16) Uani 1 1 d . . .
H40A H 0.8091 0.4316 0.4434 0.121 Uiso 1 1 calc R . .
H40B H 0.8610 0.3563 0.5220 0.121 Uiso 1 1 calc R . .
H40C H 0.9186 0.4407 0.4794 0.121 Uiso 1 1 calc R . .
C41 C 0.7773(3) 0.6278(3) 0.4295(2) 0.0509(9) Uani 1 1 d . . .
H41 H 0.8321 0.5786 0.4013 0.061 Uiso 1 1 calc R . .
C42 C 0.7472(3) 0.7233(3) 0.3878(2) 0.0468(8) Uani 1 1 d . . .
C43 C 0.7993(4) 0.7522(3) 0.2992(2) 0.0553(10) Uani 1 1 d . . .
C44 C 0.9048(4) 0.6706(4) 0.2709(3) 0.0782(15) Uani 1 1 d . . .
H44A H 0.8826 0.6108 0.2758 0.117 Uiso 1 1 calc R . .
H44B H 0.9669 0.6587 0.3061 0.117 Uiso 1 1 calc R . .
H44C H 0.9324 0.6900 0.2129 0.117 Uiso 1 1 calc R . .
C45 C 0.7059(4) 0.7740(4) 0.2403(3) 0.0677(12) Uani 1 1 d . . .
H45A H 0.6803 0.7161 0.2442 0.102 Uiso 1 1 calc R . .
H45B H 0.7383 0.7914 0.1830 0.102 Uiso 1 1 calc R . .
H45C H 0.6394 0.8286 0.2560 0.102 Uiso 1 1 calc R . .
C46 C 0.8358(5) 0.8440(4) 0.2945(3) 0.0790(14) Uani 1 1 d . . .
H46A H 0.7690 0.8962 0.3137 0.119 Uiso 1 1 calc R . .
H46B H 0.8638 0.8649 0.2369 0.119 Uiso 1 1 calc R . .
H46C H 0.8982 0.8297 0.3299 0.119 Uiso 1 1 calc R . .
C47 C 0.6646(3) 0.7933(3) 0.4301(2) 0.0479(9) Uani 1 1 d . . .
H47 H 0.6389 0.8584 0.4022 0.058 Uiso 1 1 calc R . .
C48 C 0.6185(3) 0.7710(3) 0.5117(2) 0.0423(8) Uani 1 1 d . . .
C49 C 0.5353(3) 0.8557(2) 0.5534(2) 0.0437(8) Uani 1 1 d . . .
H49A H 0.5821 0.8878 0.5753 0.052 Uiso 1 1 calc R . .
H49B H 0.4912 0.9042 0.5105 0.052 Uiso 1 1 calc R . .
C50 C 0.3453(3) 0.8256(3) 0.5939(2) 0.0495(9) Uani 1 1 d . . .
H50 H 0.2953 0.8075 0.6450 0.059 Uiso 1 1 calc R . .
C51 C 0.3670(4) 0.7503(4) 0.5394(3) 0.0649(12) Uani 1 1 d . . .
H51A H 0.4110 0.6868 0.5675 0.097 Uiso 1 1 calc R . .
H51B H 0.4117 0.7681 0.4871 0.097 Uiso 1 1 calc R . .
H51C H 0.2925 0.7464 0.5278 0.097 Uiso 1 1 calc R . .
C52 C 0.2785(4) 0.9276(4) 0.5524(4) 0.0784(15) Uani 1 1 d . . .
H52A H 0.2660 0.9751 0.5901 0.118 Uiso 1 1 calc R . .
H52B H 0.2032 0.9264 0.5400 0.118 Uiso 1 1 calc R . .
H52C H 0.3238 0.9464 0.5007 0.118 Uiso 1 1 calc R . .
C53 C 0.6977(4) 0.5460(3) 0.8802(3) 0.0664(12) Uani 1 1 d . . .
H53 H 0.6437 0.5793 0.9253 0.080 Uiso 1 1 calc R B 5
C54 C 0.6675(10) 0.4622(8) 0.9091(8) 0.050(4) Uiso 0.355(13) 1 d P C 5
H54A H 0.6000 0.4643 0.8830 0.076 Uiso 0.355(13) 1 calc PR C 5
H54B H 0.6480 0.4564 0.9696 0.076 Uiso 0.355(13) 1 calc PR C 5
H54C H 0.7330 0.4058 0.8956 0.076 Uiso 0.355(13) 1 calc PR C 5
C55 C 0.7855(14) 0.5587(11) 0.9057(11) 0.073(5) Uiso 0.355(13) 1 d P C 5
H55A H 0.7986 0.6197 0.8756 0.110 Uiso 0.355(13) 1 calc PR C 5
H55B H 0.8550 0.5038 0.8954 0.110 Uiso 0.355(13) 1 calc PR C 5
H55C H 0.7698 0.5620 0.9654 0.110 Uiso 0.355(13) 1 calc PR C 5
C54' C 0.7027(8) 0.4426(6) 0.8641(7) 0.079(3) Uiso 0.645(13) 1 d P C 6
H54D H 0.6242 0.4355 0.8744 0.119 Uiso 0.645(13) 1 calc PR C 6
H54E H 0.7531 0.3922 0.9016 0.119 Uiso 0.645(13) 1 calc PR C 6
H54F H 0.7339 0.4353 0.8063 0.119 Uiso 0.645(13) 1 calc PR C 6
C55' C 0.8296(7) 0.5405(6) 0.8629(6) 0.065(2) Uiso 0.645(13) 1 d P C 6
H55D H 0.8387 0.6030 0.8692 0.097 Uiso 0.645(13) 1 calc PR C 6
H55E H 0.8590 0.5271 0.8061 0.097 Uiso 0.645(13) 1 calc PR C 6
H55F H 0.8737 0.4882 0.9026 0.097 Uiso 0.645(13) 1 calc PR C 6
N1 N 0.4474(2) 0.85546(18) 0.81746(17) 0.0323(6) Uani 1 1 d . A .
O1 O 0.66244(18) 0.79878(15) 0.70699(14) 0.0366(5) Uani 1 1 d . A .
O2 O 0.39763(18) 0.69174(15) 0.76670(13) 0.0333(5) Uani 1 1 d . A .
O3 O 0.61355(19) 0.65021(17) 0.63562(14) 0.0403(5) Uani 1 1 d . A .
O5 O 0.63703(19) 0.61732(16) 0.81793(14) 0.0390(5) Uani 1 1 d . A .
O4 O 0.45273(19) 0.82965(17) 0.62093(14) 0.0384(5) Uani 1 1 d . A .
Zr1 Zr 0.55391(2) 0.71567(2) 0.735597(18) 0.02872(12) Uani 1 1 d . . .

loop_
_atom_site_aniso_label
_atom_site_aniso_U_11
_atom_site_aniso_U_22
_atom_site_aniso_U_33
_atom_site_aniso_U_23
_atom_site_aniso_U_13
_atom_site_aniso_U_12
C1 0.0320(16) 0.0310(17) 0.0440(19) -0.0002(14) -0.0020(14) -0.0121(13)
C2 0.0318(16) 0.0422(19) 0.047(2) -0.0014(16) -0.0004(14) -0.0142(14)
C3 0.0308(17) 0.052(2) 0.067(3) -0.0111(19) 0.0054(17) -0.0130(16)
C4 0.038(2) 0.056(3) 0.091(3) -0.007(2) -0.008(2) -0.0001(18)
C5 0.057(3) 0.074(3) 0.065(3) -0.020(2) 0.015(2) -0.008(2)
C6 0.037(2) 0.089(4) 0.144(5) -0.043(4) 0.023(3) -0.023(2)
C7 0.0361(17) 0.050(2) 0.048(2) 0.0026(17) -0.0031(15) -0.0234(16)
C8 0.0412(18) 0.0392(19) 0.050(2) 0.0002(16) -0.0081(15) -0.0201(15)
C9 0.058(2) 0.047(2) 0.060(2) -0.0021(18) -0.0130(18) -0.0314(19)
C10 0.097(4) 0.063(3) 0.102(4) 0.008(3) -0.011(3) -0.048(3)
C11 0.172(7) 0.091(4) 0.126(5) 0.005(4) -0.081(5) -0.076(5)
C13 0.0393(18) 0.0325(17) 0.052(2) -0.0050(15) -0.0023(15) -0.0143(14)
C14 0.0314(16) 0.0309(17) 0.048(2) -0.0042(14) 0.0010(14) -0.0123(13)
C15 0.0285(15) 0.0236(15) 0.057(2) -0.0064(14) 0.0014(14) -0.0062(12)
C16 0.0395(18) 0.0420(19) 0.0415(19) -0.0135(15) -0.0016(14) -0.0124(15)
C17 0.048(2) 0.061(2) 0.049(2) -0.0069(18) -0.0116(17) -0.0247(18)
C18 0.077(3) 0.057(3) 0.064(3) -0.030(2) 0.001(2) -0.007(2)
C19 0.0458(19) 0.050(2) 0.042(2) -0.0058(16) -0.0036(15) -0.0167(17)
C20 0.0259(15) 0.0283(16) 0.050(2) -0.0079(14) 0.0012(13) -0.0073(12)
C21 0.0267(15) 0.0311(16) 0.0415(18) -0.0057(14) -0.0026(13) -0.0108(12)
C22 0.0290(15) 0.0335(17) 0.0413(18) -0.0091(14) -0.0004(13) -0.0090(13)
C23 0.0271(15) 0.0398(18) 0.0333(16) -0.0029(14) -0.0043(12) -0.0111(13)
C24 0.0315(16) 0.0454(19) 0.0386(18) -0.0075(15) 0.0027(13) -0.0137(14)
C25 0.046(3) 0.131(5) 0.080(4) 0.000(3) 0.013(2) 0.015(3)
C27 0.070(3) 0.083(4) 0.095(4) -0.023(3) 0.037(3) -0.038(3)
C28 0.0314(15) 0.0378(18) 0.0393(18) -0.0010(14) -0.0029(13) -0.0180(14)
C29 0.0327(16) 0.0314(16) 0.0362(17) -0.0023(13) -0.0043(13) -0.0121(13)
C30 0.0433(19) 0.0338(18) 0.055(2) -0.0092(16) 0.0013(16) -0.0175(15)
C31 0.067(3) 0.045(2) 0.102(4) -0.025(2) 0.020(2) -0.035(2)
C32 0.051(2) 0.036(2) 0.075(3) -0.0030(19) -0.003(2) -0.0086(17)
C33 0.059(2) 0.056(2) 0.062(3) -0.028(2) -0.0032(19) -0.020(2)
C34 0.0249(14) 0.0324(16) 0.0362(17) -0.0052(13) -0.0024(12) -0.0095(12)
C35 0.0411(18) 0.0385(19) 0.044(2) -0.0043(15) -0.0049(15) -0.0117(15)
C36 0.0462(19) 0.041(2) 0.043(2) -0.0073(16) -0.0024(15) -0.0084(16)
C37 0.056(2) 0.037(2) 0.052(2) -0.0050(17) -0.0019(18) -0.0042(17)
C38 0.068(3) 0.048(2) 0.067(3) -0.004(2) -0.016(2) -0.003(2)
C39 0.080(3) 0.049(2) 0.079(3) -0.002(2) -0.013(2) -0.032(2)
C40 0.104(4) 0.044(2) 0.067(3) -0.008(2) 0.013(3) 0.004(2)
C41 0.050(2) 0.047(2) 0.047(2) -0.0075(17) -0.0001(17) -0.0053(17)
C42 0.0446(19) 0.046(2) 0.045(2) -0.0013(17) -0.0008(16) -0.0114(16)
C43 0.055(2) 0.061(3) 0.042(2) -0.0011(18) 0.0013(17) -0.0143(19)
C44 0.065(3) 0.086(4) 0.055(3) 0.009(2) 0.010(2) -0.002(2)
C45 0.070(3) 0.065(3) 0.054(3) -0.001(2) -0.010(2) -0.004(2)
C46 0.092(4) 0.088(4) 0.059(3) -0.002(3) 0.013(3) -0.046(3)
C47 0.047(2) 0.040(2) 0.052(2) 0.0005(17) -0.0053(17) -0.0118(16)
C48 0.0423(18) 0.0365(18) 0.045(2) -0.0002(15) -0.0053(15) -0.0114(15)
C49 0.055(2) 0.0304(18) 0.0410(19) 0.0012(15) -0.0006(16) -0.0119(15)
C50 0.0355(18) 0.062(2) 0.050(2) -0.0096(18) -0.0085(16) -0.0110(17)
C51 0.058(3) 0.078(3) 0.069(3) -0.020(2) -0.009(2) -0.027(2)
C52 0.054(3) 0.072(3) 0.101(4) 0.010(3) -0.029(3) -0.011(2)
C53 0.070(3) 0.049(2) 0.060(3) 0.011(2) -0.015(2) 0.003(2)
N1 0.0259(12) 0.0274(13) 0.0453(16) -0.0077(12) 0.0012(11) -0.0114(10)
O1 0.0280(11) 0.0301(12) 0.0493(14) -0.0078(10) 0.0040(9) -0.0084(9)
O2 0.0319(11) 0.0289(11) 0.0400(12) -0.0083(9) 0.0024(9) -0.0118(9)
O3 0.0382(12) 0.0427(13) 0.0355(13) -0.0108(10) 0.0003(10) -0.0050(10)
O5 0.0393(12) 0.0329(12) 0.0401(13) -0.0009(10) -0.0073(10) -0.0054(10)
O4 0.0324(11) 0.0384(13) 0.0414(13) -0.0063(10) -0.0044(10) -0.0058(10)
Zr1 0.02512(17) 0.02676(18) 0.03278(19) -0.00391(12) -0.00059(11) -0.00723(12)

loop_
_atom_type_symbol
_atom_type_description
_atom_type_scat_dispersion_real
_atom_type_scat_dispersion_imag
_atom_type_scat_source
C C 0.0033 0.0016 'International Tables Vol C Tables 4.2.6.8 and 6.1.1.4'
H H 0.0000 0.0000 'International Tables Vol C Tables 4.2.6.8 and 6.1.1.4'
N N 0.0061 0.0033 'International Tables Vol C Tables 4.2.6.8 and 6.1.1.4'
O O 0.0106 0.0060 'International Tables Vol C Tables 4.2.6.8 and 6.1.1.4'
Ti Ti 0.2776 0.4457 'International Tables Vol C Tables 4.2.6.8 and 6.1.1.4'
Zr Zr -2.9673 0.5597 'International Tables Vol C Tables 4.2.6.8 and 6.1.1.4'

loop_
_geom_angle_atom_site_label_1
_geom_angle_atom_site_label_2
_geom_angle_atom_site_label_3
_geom_angle
O1 C1 C14 117.5(3)
O1 C1 C2 122.6(3)
C14 C1 C2 119.9(3)
C7 C2 C1 117.0(3)
C7 C2 C3 121.0(3)
C1 C2 C3 122.0(3)
C4 C3 C5 109.0(4)
C4 C3 C6 107.5(4)
C5 C3 C6 108.7(4)
C4 C3 C2 110.9(3)
C5 C3 C2 108.9(3)
C6 C3 C2 111.9(3)
C3 C4 H4A 109.5
C3 C4 H4B 109.5
H4A C4 H4B 109.5
C3 C4 H4C 109.5
H4A C4 H4C 109.5
H4B C4 H4C 109.5
C3 C5 H5A 109.5
C3 C5 H5B 109.5
H5A C5 H5B 109.5
C3 C5 H5C 109.5
H5A C5 H5C 109.5
H5B C5 H5C 109.5
C3 C6 H6A 109.5
C3 C6 H6B 109.5
H6A C6 H6B 109.5
C3 C6 H6C 109.5
H6A C6 H6C 109.5
H6B C6 H6C 109.5
C8 C7 C2 124.0(3)
C8 C7 H7 118.0
C2 C7 H7 118.0
C13 C8 C7 117.0(3)
C13 C8 C9 122.6(3)
C7 C8 C9 120.5(3)
C12 C9 C11 107.0(5)
C12 C9 C10 111.1(5)
C11 C9 C10 106.3(4)
C12 C9 C8 112.6(4)
C11 C9 C8 110.2(4)
C10 C9 C8 109.4(4)
C12 C9 C12' 25.4(6)
C11 C9 C12' 128.7(7)
C10 C9 C12' 90.0(7)
C8 C9 C12' 109.2(7)
C9 C10 H10A 109.5
C9 C10 H10B 109.5
H10A C10 H10B 109.5
C9 C10 H10C 109.5
H10A C10 H10C 109.5
H10B C10 H10C 109.5
C9 C11 H11A 109.5
C9 C11 H11B 109.5
H11A C11 H11B 109.5
C9 C11 H11C 109.5
H11A C11 H11C 109.5
H11B C11 H11C 109.5
C9 C12 H12A 109.5
C9 C12 H12B 109.5
H12A C12 H12B 109.5
C9 C12 H12C 109.5
H12A C12 H12C 109.5
H12B C12 H12C 109.5
C9 C12' H12D 109.5
C9 C12' H12E 109.5
H12D C12' H12E 109.5
C9 C12' H12F 109.5
H12D C12' H12F 109.5
H12E C12' H12F 109.5
C8 C13 C14 121.9(3)
C8 C13 H13 119.0
C14 C13 H13 119.0
C13 C14 C1 120.2(3)
C13 C14 C15 119.5(3)
C1 C14 C15 119.9(3)
C14 C15 N1 121.5(3)
C14 C15 H15A 106.9
N1 C15 H15A 106.9
C14 C15 H15B 106.9
N1 C15 H15B 106.9
H15A C15 H15B 106.7
C19 C16 C18 108.6(3)
C19 C16 N1 110.2(3)
C18 C16 N1 112.7(3)
C19 C16 C17 107.0(3)
C18 C16 C17 108.4(3)
N1 C16 C17 109.8(3)
C16 C17 H17A 109.5
C16 C17 H17B 109.5
H17A C17 H17B 109.5
C16 C17 H17C 109.5
H17A C17 H17C 109.5
H17B C17 H17C 109.5
C16 C18 H18A 109.5
C16 C18 H18B 109.5
H18A C18 H18B 109.5
C16 C18 H18C 109.5
H18A C18 H18C 109.5
H18B C18 H18C 109.5
C16 C19 H19A 109.5
C16 C19 H19B 109.5
H19A C19 H19B 109.5
C16 C19 H19C 109.5
H19A C19 H19C 109.5
H19B C19 H19C 109.5
C21 C20 N1 119.6(3)
C21 C20 H20A 107.4
N1 C20 H20A 107.4
C21 C20 H20B 107.4
N1 C20 H20B 107.4
H20A C20 H20B 106.9
C22 C21 C34 120.0(3)
C22 C21 C20 119.5(3)
C34 C21 C20 120.4(3)
C23 C22 C21 121.5(3)
C23 C22 H22 119.3
C21 C22 H22 119.3
C28 C23 C22 117.1(3)
C28 C23 C24 122.2(3)
C22 C23 C24 120.7(3)
C26 C24 C25 111.6(3)
C26 C24 C27 106.9(3)
C25 C24 C27 107.6(3)
C26 C24 C23 107.9(3)
C25 C24 C23 109.0(3)
C27 C24 C23 113.9(3)
C26 C24 C26' 28.9(5)
C25 C24 C26' 83.2(5)
C27 C24 C26' 122.9(5)
C23 C24 C26' 114.5(5)
C24 C26' H26A 109.5
C24 C26' H26B 109.5
H26A C26' H26B 109.5
C24 C26' H26C 109.5
H26A C26' H26C 109.5
H26B C26' H26C 109.5
C24 C26' H26E 96.7
H26A C26' H26E 43.2
H26B C26' H26E 148.7
H26C C26' H26E 75.9
C24 C26' H26F 110.6
H26A C26' H26F 135.7
H26B C26' H26F 73.5
H26C C26' H26F 38.3
H26E C26' H26F 113.5
C24 C25 H25A 109.5
C24 C25 H25B 109.5
H25A C25 H25B 109.5
C24 C25 H25C 109.5
H25A C25 H25C 109.5
H25B C25 H25C 109.5
C24 C26 H26D 108.1
C24 C26 H26E 110.0
H26D C26 H26E 109.5
C24 C26 H26F 110.3
H26D C26 H26F 109.5
H26E C26 H26F 109.5
C24 C27 H27A 110.5
C24 C27 H27B 110.0
H27A C27 H27B 109.5
C24 C27 H27C 107.9
H27A C27 H27C 109.5
H27B C27 H27C 109.5
C23 C28 C29 124.2(3)
C23 C28 H28 117.9
C29 C28 H28 117.9
C34 C29 C28 116.8(3)
C34 C29 C30 122.0(3)
C28 C29 C30 121.3(3)
C32 C30 C29 110.2(3)
C32 C30 C31 107.6(3)
C29 C30 C31 112.0(3)
C32 C30 C33 109.8(3)
C29 C30 C33 109.2(3)
C31 C30 C33 108.0(3)
C30 C31 H31A 109.5
C30 C31 H31B 109.5
H31A C31 H31B 109.5
C30 C31 H31C 109.5
H31A C31 H31C 109.5
H31B C31 H31C 109.5
C30 C32 H32A 109.5
C30 C32 H32B 109.5
H32A C32 H32B 109.5
C30 C32 H32C 109.5
H32A C32 H32C 109.5
H32B C32 H32C 109.5
C30 C33 H33A 109.5
C30 C33 H33B 109.5
H33A C33 H33B 109.5
C30 C33 H33C 109.5
H33A C33 H33C 109.5
H33B C33 H33C 109.5
O2 C34 C21 117.4(3)
O2 C34 C29 122.2(3)
C21 C34 C29 120.4(3)
O3 C35 C48 121.6(3)
O3 C35 C36 118.8(3)
C48 C35 C36 119.6(3)
C41 C36 C35 117.7(3)
C41 C36 C37 121.8(3)
C35 C36 C37 120.5(3)
C38 C37 C36 110.3(3)
C38 C37 C40 108.3(4)
C36 C37 C40 111.6(3)
C38 C37 C39 110.7(4)
C36 C37 C39 107.7(3)
C40 C37 C39 108.2(4)
C37 C38 H38A 109.5
C37 C38 H38B 109.5
H38A C38 H38B 109.5
C37 C38 H38C 109.5
H38A C38 H38C 109.5
H38B C38 H38C 109.5
C37 C39 H39A 109.5
C37 C39 H39B 109.5
H39A C39 H39B 109.5
C37 C39 H39C 109.5
H39A C39 H39C 109.5
H39B C39 H39C 109.5
C37 C40 H40A 109.5
C37 C40 H40B 109.5
H40A C40 H40B 109.5
C37 C40 H40C 109.5
H40A C40 H40C 109.5
H40B C40 H40C 109.5
C42 C41 C36 123.7(3)
C42 C41 H41 118.2
C36 C41 H41 118.2
C47 C42 C41 116.7(3)
C47 C42 C43 120.4(3)
C41 C42 C43 122.9(3)
C44 C43 C46 109.0(4)
C44 C43 C42 111.9(3)
C46 C43 C42 109.8(4)
C44 C43 C45 108.7(4)
C46 C43 C45 109.0(4)
C42 C43 C45 108.4(3)
C43 C44 H44A 109.5
C43 C44 H44B 109.5
H44A C44 H44B 109.5
C43 C44 H44C 109.5
H44A C44 H44C 109.5
H44B C44 H44C 109.5
C43 C45 H45A 109.5
C43 C45 H45B 109.5
H45A C45 H45B 109.5
C43 C45 H45C 109.5
H45A C45 H45C 109.5
H45B C45 H45C 109.5
C43 C46 H46A 109.5
C43 C46 H46B 109.5
H46A C46 H46B 109.5
C43 C46 H46C 109.5
H46A C46 H46C 109.5
H46B C46 H46C 109.5
C48 C47 C42 122.3(3)
C48 C47 H47 118.9
C42 C47 H47 118.9
C47 C48 C35 119.8(3)
C47 C48 C49 117.2(3)
C35 C48 C49 122.8(3)
O4 C49 C48 115.7(3)
O4 C49 H49A 108.4
C48 C49 H49A 108.4
O4 C49 H49B 108.4
C48 C49 H49B 108.4
H49A C49 H49B 107.4
O4 C50 C51 112.9(3)
O4 C50 C52 109.6(3)
C51 C50 C52 111.9(4)
O4 C50 H50 107.4
C51 C50 H50 107.4
C52 C50 H50 107.4
C50 C51 H51A 109.5
C50 C51 H51B 109.5
H51A C51 H51B 109.5
C50 C51 H51C 109.5
H51A C51 H51C 109.5
H51B C51 H51C 109.5
C50 C52 H52A 109.5
C50 C52 H52B 109.5
H52A C52 H52B 109.5
C50 C52 H52C 109.5
H52A C52 H52C 109.5
H52B C52 H52C 109.5
C55 C53 C54 120.2(9)
C55 C53 O5 119.4(8)
C54 C53 O5 120.3(6)
C55 C53 C54' 120.2(8)
C54 C53 C54' 32.7(5)
O5 C53 C54' 108.3(5)
C55 C53 C55' 32.6(8)
C54 C53 C55' 119.3(6)
O5 C53 C55' 108.4(4)
C54' C53 C55' 101.0(5)
C55 C53 H53 91.1
C54 C53 H53 91.1
O5 C53 H53 91.1
C54' C53 H53 123.0
C55' C53 H53 123.2
C53 C54 H54A 109.5
C53 C54 H54B 109.5
H54A C54 H54B 109.5
C53 C54 H54C 109.5
H54A C54 H54C 109.5
H54B C54 H54C 109.5
C53 C55 H55A 109.5
C53 C55 H55B 109.5
H55A C55 H55B 109.5
C53 C55 H55C 109.5
H55A C55 H55C 109.5
H55B C55 H55C 109.5
C53 C54' H54D 109.5
C53 C54' H54E 109.5
H54D C54' H54E 109.5
C53 C54' H54F 109.5
H54D C54' H54F 109.5
H54E C54' H54F 109.5
C53 C55' H55D 109.5
C53 C55' H55E 109.5
H55D C55' H55E 109.5
C53 C55' H55F 109.5
H55D C55' H55F 109.5
H55E C55' H55F 109.5
C15 N1 C20 100.5(2)
C15 N1 C16 112.8(2)
C20 N1 C16 112.5(2)
C15 N1 Zr1 106.04(18)
C20 N1 Zr1 106.20(17)
C16 N1 Zr1 117.27(18)
C1 O1 Zr1 148.7(2)
C34 O2 Zr1 145.44(19)
C35 O3 Zr1 137.6(2)
C53 O5 Zr1 178.7(3)
C49 O4 C50 114.3(3)
C49 O4 Zr1 111.10(19)
C50 O4 Zr1 124.5(2)
O5 Zr1 O3 100.14(10)
O5 Zr1 O1 98.76(10)
O3 Zr1 O1 93.69(9)
O5 Zr1 O2 98.12(9)
O3 Zr1 O2 101.63(9)
O1 Zr1 O2 154.78(9)
O5 Zr1 O4 174.41(8)
O3 Zr1 O4 74.45(8)
O1 Zr1 O4 83.16(8)
O2 Zr1 O4 81.84(8)
O5 Zr1 N1 102.58(9)
O3 Zr1 N1 156.87(9)
O1 Zr1 N1 78.68(8)
O2 Zr1 N1 79.44(8)
O4 Zr1 N1 82.93(8)

loop_
_geom_bond_atom_site_label_1
_geom_bond_atom_site_label_2
_geom_bond_distance
C1 O1 1.345(4)
C1 C14 1.402(5)
C1 C2 1.410(4)
C2 C7 1.402(5)
C2 C3 1.549(5)
C3 C4 1.523(6)
C3 C5 1.529(6)
C3 C6 1.543(5)
C4 H4A 0.9800
C4 H4B 0.9800
C4 H4C 0.9800
C5 H5A 0.9800
C5 H5B 0.9800
C5 H5C 0.9800
C6 H6A 0.9800
C6 H6B 0.9800
C6 H6C 0.9800
C7 C8 1.392(5)
C7 H7 0.9500
C8 C13 1.379(5)
C8 C9 1.541(5)
C9 C12 1.500(8)
C9 C11 1.509(7)
C9 C10 1.536(6)
C9 C12' 1.593(16)
C10 H10A 0.9800
C10 H10B 0.9800
C10 H10C 0.9800
C11 H11A 0.9800
C11 H11B 0.9800
C11 H11C 0.9800
C12 H12A 0.9800
C12 H12B 0.9800
C12 H12C 0.9800
C12' H12D 0.9800
C12' H12E 0.9800
C12' H12F 0.9800
C13 C14 1.389(5)
C13 H13 0.9500
C14 C15 1.515(4)
C15 N1 1.521(4)
C15 H15A 0.9900
C15 H15B 0.9900
C16 C19 1.532(5)
C16 C18 1.536(5)
C16 N1 1.541(4)
C16 C17 1.541(5)
C17 H17A 0.9800
C17 H17B 0.9800
C17 H17C 0.9800
C18 H18A 0.9800
C18 H18B 0.9800
C18 H18C 0.9800
C19 H19A 0.9800
C19 H19B 0.9800
C19 H19C 0.9800
C20 C21 1.508(4)
C20 N1 1.522(4)
C20 H20A 0.9900
C20 H20B 0.9900
C21 C22 1.394(4)
C21 C34 1.400(4)
C22 C23 1.391(4)
C22 H22 0.9500
C23 C28 1.382(5)
C23 C24 1.540(4)
C24 C26 1.462(5)
C24 C25 1.488(5)
C24 C27 1.524(5)
C24 C26' 1.582(13)
C26' H26A 0.9800
C26' H26B 0.9800
C26' H26C 0.9800
C26' H26E 1.0837
C26' H26F 0.8220
C25 H25A 0.9800
C25 H25B 0.9800
C25 H25C 0.9800
C26 H26D 0.9800
C26 H26E 0.9800
C26 H26F 0.9800
C27 H27A 0.9800
C27 H27B 0.9800
C27 H27C 0.9800
C28 C29 1.407(4)
C28 H28 0.9500
C29 C34 1.406(4)
C29 C30 1.538(5)
C30 C32 1.527(5)
C30 C31 1.539(5)
C30 C33 1.549(6)
C31 H31A 0.9800
C31 H31B 0.9800
C31 H31C 0.9800
C32 H32A 0.9800
C32 H32B 0.9800
C32 H32C 0.9800
C33 H33A 0.9800
C33 H33B 0.9800
C33 H33C 0.9800
C34 O2 1.355(4)
C35 O3 1.378(4)
C35 C48 1.409(5)
C35 C36 1.412(5)
C36 C41 1.404(5)
C36 C37 1.535(5)
C37 C38 1.504(6)
C37 C40 1.549(6)
C37 C39 1.559(6)
C38 H38A 0.9800
C38 H38B 0.9800
C38 H38C 0.9800
C39 H39A 0.9800
C39 H39B 0.9800
C39 H39C 0.9800
C40 H40A 0.9800
C40 H40B 0.9800
C40 H40C 0.9800
C41 C42 1.393(5)
C41 H41 0.9500
C42 C47 1.391(5)
C42 C43 1.531(5)
C43 C44 1.528(6)
C43 C46 1.529(7)
C43 C45 1.534(6)
C44 H44A 0.9800
C44 H44B 0.9800
C44 H44C 0.9800
C45 H45A 0.9800
C45 H45B 0.9800
C45 H45C 0.9800
C46 H46A 0.9800
C46 H46B 0.9800
C46 H46C 0.9800
C47 C48 1.391(5)
C47 H47 0.9500
C48 C49 1.527(5)
C49 O4 1.454(4)
C49 H49A 0.9900
C49 H49B 0.9900
C50 O4 1.473(4)
C50 C51 1.487(6)
C50 C52 1.538(6)
C50 H50 1.0000
C51 H51A 0.9800
C51 H51B 0.9800
C51 H51C 0.9800
C52 H52A 0.9800
C52 H52B 0.9800
C52 H52C 0.9800
C53 C55 1.290(14)
C53 C54 1.365(12)
C53 O5 1.424(4)
C53 C54' 1.565(10)
C53 C55' 1.568(9)
C53 H53 1.0000
C54 H54A 0.9800
C54 H54B 0.9800
C54 H54C 0.9800
C55 H55A 0.9800
C55 H55B 0.9800
C55 H55C 0.9800
C54' H54D 0.9800
C54' H54E 0.9800
C54' H54F 0.9800
C55' H55D 0.9800
C55' H55E 0.9800
C55' H55F 0.9800
N1 Zr1 2.547(2)
O1 Zr1 2.013(2)
O2 Zr1 2.015(2)
O3 Zr1 1.985(2)
O5 Zr1 1.923(2)
O4 Zr1 2.469(2)
